data_7030045
loop_
_publ_author_name
'C\'anaves, Mar\'ia M'
'Cabra, Mar\'ia I'
'Bauz\'a, Antonio'
'Ca\~nellas, Pablo'
'S\'anchez, Kika'
'Orvay, Francisca'
'Garc\'ia-Raso, Angel'
'Fiol, Juan J.'
'Terr\'on, Angel'
'Barcel\'o-Oliver, Miquel'
'Ballester, Pablo'
'Mata, Ignasi'
'Molins, Elies'
'Hussain, Firasat'
'Frontera, Antonio'

_publ_section_title
;
 Crystal structures and DFT calculations of new
 chlorido-dimethylsulfoxide-M(III) (M = Ir, Ru, Rh) complexes with the
 N-pyrazolyl pyrimidine donor ligand: kinetic vs. thermodynamic isomers.
;
_journal_issue 17
_journal_name_full 'Dalton transactions (Cambridge, England : 2003)'
_journal_page_first 6353
_journal_page_last 6364
_journal_paper_doi 10.1039/c3dt52700j
_journal_volume 43
_journal_year 2014
_chemical_formula_sum 'C9 H12 Cl3 Ir N4 O S'
_chemical_formula_weight 522.84
_chemical_name_systematic
; 
 ? 
;
_space_group_IT_number 14
_symmetry_cell_setting monoclinic
_symmetry_space_group_name_Hall '-P 2ybc'
_symmetry_space_group_name_H-M 'P 1 21/c 1'
_atom_sites_solution_hydrogens geom
_atom_sites_solution_primary direct
_atom_sites_solution_secondary difmap
_audit_creation_method SHELXL-97
_cell_angle_alpha 90.00
_cell_angle_beta 90.555(2)
_cell_angle_gamma 90.00
_cell_formula_units_Z 4
_cell_length_a 6.7900(5)
_cell_length_b 8.0111(5)
_cell_length_c 26.8108(17)
_cell_measurement_reflns_used 9971
_cell_measurement_temperature 100(2)
_cell_measurement_theta_max 29.65
_cell_measurement_theta_min 2.65
_cell_volume 1458.31(17)
_computing_cell_refinement 'Bruker APEX2 v2011.4-0'
_computing_data_collection 'Bruker APEX2 v2011.4-0'
_computing_data_reduction 'Bruker SAINT V7.60A'
_computing_molecular_graphics 'Bruker SHELXTL'
_computing_publication_material 'Bruker SHELXTL'
_computing_structure_refinement 'SHELXS-97 (Sheldrick, 2008)'
_computing_structure_solution Sir2011
_diffrn_ambient_temperature 100(2)
_diffrn_detector_area_resol_mean 512
_diffrn_detector_type '4K CCD area detector APEX II'
_diffrn_measured_fraction_theta_full 0.995
_diffrn_measured_fraction_theta_max 0.911
_diffrn_measurement_device_type 'APEX DUO Kappa 4-axis goniometer'
_diffrn_measurement_method
;
 Fullsphere data collection, phi and omega scans
;
_diffrn_measurement_specimen_support 'magnetic support whith MicroMount'
_diffrn_radiation_monochromator 'Quazar MX Multilayer Optics'
_diffrn_radiation_type MoK\a
_diffrn_radiation_wavelength 0.71073
_diffrn_reflns_av_R_equivalents 0.0660
_diffrn_reflns_av_sigmaI/netI 0.0590
_diffrn_reflns_limit_h_max 9
_diffrn_reflns_limit_h_min -9
_diffrn_reflns_limit_k_max 11
_diffrn_reflns_limit_k_min -11
_diffrn_reflns_limit_l_max 37
_diffrn_reflns_limit_l_min -37
_diffrn_reflns_number 18001
_diffrn_reflns_theta_full 25.00
_diffrn_reflns_theta_max 29.85
_diffrn_reflns_theta_min 1.52
_diffrn_source 'Micorfocus source E025 IuS'
_diffrn_source_current 0.6
_diffrn_source_power 50
_diffrn_source_size '0.2 mm x 0.2 mm fine focus'
_diffrn_source_type 'Bruker APEX DUO'
_exptl_absorpt_coefficient_mu 9.844
_exptl_absorpt_correction_T_max 0.3198
_exptl_absorpt_correction_T_min 0.0837
_exptl_absorpt_correction_type empirical
_exptl_absorpt_process_details
; 
 SADABS Version 2008/1 Bruker-Nonius
 Blessing, Acta Cryst. (1995) A51 33-38
;
_exptl_crystal_colour yellow
_exptl_crystal_density_diffrn 2.381
_exptl_crystal_density_method 'not measured'
_exptl_crystal_description block
_exptl_crystal_F_000 984
_exptl_crystal_size_max 0.50
_exptl_crystal_size_mid 0.15
_exptl_crystal_size_min 0.15
_refine_diff_density_max 3.413
_refine_diff_density_min -3.303
_refine_diff_density_rms 0.367
_refine_ls_extinction_method none
_refine_ls_goodness_of_fit_ref 1.113
_refine_ls_hydrogen_treatment noref
_refine_ls_matrix_type full
_refine_ls_number_parameters 257
_refine_ls_number_reflns 3834
_refine_ls_number_restraints 436
_refine_ls_restrained_S_all 1.055
_refine_ls_R_factor_all 0.0529
_refine_ls_R_factor_gt 0.0463
_refine_ls_shift/su_max 0.001
_refine_ls_shift/su_mean 0.000
_refine_ls_structure_factor_coef Fsqd
_refine_ls_weighting_details 'calc w=1/[\s^2^(Fo^2^)+(0.0575P)^2^+10.7760P] where P=(Fo^2^+2Fc^2^)/3'
_refine_ls_weighting_scheme calc
_refine_ls_wR_factor_gt 0.1049
_refine_ls_wR_factor_ref 0.1128
_reflns_number_gt 3459
_reflns_number_total 3834
_reflns_threshold_expression >2sigma(I)
_cod_data_source_file c3dt52700j2.cif
_cod_data_source_block nC5_0m
_cod_depositor_comments
;
The following automatic conversions were performed:
'_diffrn_measurement_specimen_suppport' tag replaced with
'_diffrn_measurement_specimen_support'.

Automatic conversion script
Id: cif_correct_tags 1440 2010-10-19 06:21:57Z saulius 

The following automatic conversions were performed:

'_symmetry_cell_setting' value 'Monoclinic' changed to 'monoclinic'
according to
/usr/data/users/saulius/crontab/automatic-downloads/current/RSC/lib/dictionaries/cif_core.dic
dictionary named 'cif_core.dic' version 2.4.2 from 2011-04-26.

Automatic conversion script
Id: cif_fix_values 2281 2013-09-26 08:29:07Z andrius 
;
_cod_original_cell_volume 1458.32(17)
_cod_original_sg_symbol_H-M P2(1)/c
_cod_database_code 7030045

loop_
_symmetry_equiv_pos_as_xyz
'x, y, z'
'-x, y+1/2, -z+1/2'
'-x, -y, -z'
'x, -y-1/2, z-1/2'

loop_
_atom_site_label
_atom_site_type_symbol
_atom_site_fract_x
_atom_site_fract_y
_atom_site_fract_z
_atom_site_U_iso_or_equiv
_atom_site_adp_type
_atom_site_occupancy
_atom_site_symmetry_multiplicity
_atom_site_calc_flag
_atom_site_refinement_flags
_atom_site_disorder_assembly
_atom_site_disorder_group
Ir1 Ir 0.30529(3) 0.97160(3) 0.143788(9) 0.00821(10) Uani 1 1 d . . .
Cl1 Cl 0.5345(2) 0.80313(19) 0.18609(6) 0.0139(3) Uani 1 1 d . A .
Cl2 Cl 0.1334(2) 1.0143(2) 0.21833(6) 0.0149(3) Uani 1 1 d . A .
Cl3 Cl 0.0692(2) 1.12281(18) 0.09686(6) 0.0111(3) Uani 1 1 d . A .
S1 S 0.4733(2) 1.21139(19) 0.15478(6) 0.0108(3) Uani 1 1 d . A .
O1S O 0.5516(7) 1.2825(6) 0.10815(19) 0.0189(11) Uani 1 1 d . . .
N8 N 0.437(4) 0.893(4) 0.0809(11) 0.0120(12) Uani 0.55 1 d PDU A 1
C9 C 0.615(3) 0.945(2) 0.0630(6) 0.0121(13) Uani 0.55 1 d PDU A 1
H9 H 0.6862 1.0336 0.0783 0.015 Uiso 0.55 1 calc PR A 1
C10 C 0.6886(17) 0.8622(14) 0.0215(4) 0.0114(13) Uani 0.55 1 d PDU A 1
H10 H 0.8114 0.8946 0.0079 0.014 Uiso 0.55 1 calc PR A 1
C11 C 0.5831(16) 0.7333(14) 0.0001(4) 0.0133(13) Uani 0.55 1 d PDU A 1
H11 H 0.6329 0.6817 -0.0290 0.016 Uiso 0.55 1 calc PR A 1
N6 N 0.4111(15) 0.6775(13) 0.0192(4) 0.0140(13) Uani 0.55 1 d PDU A 1
C7 C 0.347(3) 0.756(3) 0.0583(9) 0.0133(11) Uani 0.55 1 d PDU A 1
N1 N 0.185(2) 0.696(2) 0.0837(5) 0.0131(8) Uani 0.55 1 d PDU A 1
N2 N 0.142(3) 0.761(3) 0.1277(6) 0.0112(9) Uani 0.55 1 d PDU A 1
C3 C -0.018(5) 0.686(4) 0.1426(10) 0.0132(12) Uani 0.55 1 d PDU A 1
H3 H -0.0868 0.7109 0.1724 0.016 Uiso 0.55 1 calc PR A 1
C4 C -0.0744(18) 0.5613(16) 0.1077(5) 0.0148(13) Uani 0.55 1 d PDU A 1
H4 H -0.1812 0.4852 0.1101 0.018 Uiso 0.55 1 calc PR A 1
C5 C 0.0538(17) 0.5737(15) 0.0708(5) 0.0155(12) Uani 0.55 1 d PDU A 1
H5 H 0.0546 0.5093 0.0411 0.019 Uiso 0.55 1 calc PR A 1
N8' N 0.143(4) 0.763(3) 0.1211(7) 0.0112(9) Uani 0.45 1 d PDU A 2
C9' C -0.015(6) 0.695(5) 0.1450(12) 0.0129(12) Uani 0.45 1 d PDU A 2
H9' H -0.0517 0.7311 0.1774 0.015 Uiso 0.45 1 calc PR A 2
C10' C -0.121(2) 0.5714(19) 0.1202(5) 0.0137(14) Uani 0.45 1 d PDU A 2
H10' H -0.2356 0.5253 0.1348 0.016 Uiso 0.45 1 calc PR A 2
C11' C -0.0591(19) 0.5156(16) 0.0743(5) 0.0163(14) Uani 0.45 1 d PDU A 2
H11' H -0.1300 0.4279 0.0584 0.020 Uiso 0.45 1 calc PR A 2
N6' N 0.0994(17) 0.5814(15) 0.0509(4) 0.0151(13) Uani 0.45 1 d PDU A 2
C7' C 0.198(3) 0.694(3) 0.0757(7) 0.0131(8) Uani 0.45 1 d PDU A 2
N1' N 0.363(3) 0.768(3) 0.0552(8) 0.0133(11) Uani 0.45 1 d PDU A 2
N2' N 0.446(5) 0.896(4) 0.0781(13) 0.0121(12) Uani 0.45 1 d PDU A 2
C3' C 0.611(3) 0.926(3) 0.0546(7) 0.0125(13) Uani 0.45 1 d PDU A 2
H3' H 0.7058 1.0076 0.0643 0.015 Uiso 0.45 1 calc PR A 2
C4' C 0.6259(19) 0.8199(18) 0.0126(5) 0.0135(13) Uani 0.45 1 d PDU A 2
H4' H 0.7273 0.8191 -0.0115 0.016 Uiso 0.45 1 calc PR A 2
C5' C 0.469(2) 0.7217(17) 0.0141(5) 0.0140(13) Uani 0.45 1 d PDU A 2
H5' H 0.4355 0.6358 -0.0089 0.017 Uiso 0.45 1 calc PR A 2
C1S C 0.6707(8) 1.1907(7) 0.1980(2) 0.0170(14) Uani 1 1 d . . .
H1s1 H 0.7730 1.1194 0.1837 0.026 Uiso 1 1 calc R A .
H1s2 H 0.6225 1.1401 0.2288 0.026 Uiso 1 1 calc R . .
H1s3 H 0.7260 1.3011 0.2053 0.026 Uiso 1 1 calc R . .
C2S C 0.3225(8) 1.3665(7) 0.1829(2) 0.0181(14) Uani 1 1 d R . .
H2s1 H 0.3954 1.4712 0.1851 0.027 Uiso 1 1 d R . .
H2s2 H 0.2851 1.3303 0.2166 0.027 Uiso 1 1 d R . .
H2s3 H 0.2034 1.3826 0.1626 0.027 Uiso 1 1 d R . .

loop_
_atom_site_aniso_label
_atom_site_aniso_U_11
_atom_site_aniso_U_22
_atom_site_aniso_U_33
_atom_site_aniso_U_23
_atom_site_aniso_U_13
_atom_site_aniso_U_12
Ir1 0.00739(14) 0.00259(14) 0.01464(15) -0.00022(8) 0.00003(10) -0.00012(8)
Cl1 0.0112(6) 0.0099(7) 0.0206(8) 0.0036(6) 0.0001(6) 0.0044(5)
Cl2 0.0150(7) 0.0126(7) 0.0173(8) 0.0021(6) 0.0033(6) 0.0035(6)
Cl3 0.0106(6) 0.0062(6) 0.0163(7) 0.0010(5) -0.0027(6) 0.0010(5)
S1 0.0126(7) 0.0061(7) 0.0138(7) -0.0016(5) -0.0027(6) -0.0025(5)
O1S 0.025(3) 0.015(2) 0.016(3) -0.0004(19) -0.001(2) -0.009(2)
N8 0.014(2) 0.004(2) 0.017(3) -0.001(2) -0.001(2) 0.0010(19)
C9 0.015(2) 0.005(3) 0.016(3) -0.003(2) -0.002(2) 0.002(2)
C10 0.015(3) 0.003(3) 0.016(3) -0.002(2) -0.001(2) 0.001(2)
C11 0.019(3) 0.004(3) 0.017(3) -0.002(2) 0.000(2) 0.000(2)
N6 0.019(3) 0.005(3) 0.018(3) -0.002(2) 0.000(2) -0.001(2)
C7 0.017(2) 0.006(2) 0.017(2) -0.002(2) 0.0003(19) 0.0004(17)
N1 0.0155(16) 0.0052(14) 0.0187(19) -0.0025(16) -0.0005(15) -0.0004(13)
N2 0.0113(15) 0.0036(14) 0.0186(19) -0.0016(16) -0.0012(16) -0.0005(13)
C3 0.013(2) 0.005(2) 0.021(2) -0.001(2) -0.001(2) -0.001(2)
C4 0.016(3) 0.005(2) 0.023(3) -0.001(2) -0.002(2) -0.002(2)
C5 0.018(2) 0.007(2) 0.022(3) -0.002(2) -0.001(2) -0.001(2)
N8' 0.0113(15) 0.0036(14) 0.0186(19) -0.0016(16) -0.0012(16) -0.0005(13)
C9' 0.013(2) 0.005(2) 0.021(3) -0.001(2) -0.001(2) -0.001(2)
C10' 0.015(3) 0.005(3) 0.022(3) -0.001(3) 0.000(3) -0.002(2)
C11' 0.019(3) 0.008(3) 0.023(3) -0.001(3) -0.002(3) -0.001(2)
N6' 0.019(3) 0.007(2) 0.020(3) -0.002(2) 0.000(2) -0.001(2)
C7' 0.0155(16) 0.0052(14) 0.0187(19) -0.0025(16) -0.0005(15) -0.0004(13)
N1' 0.017(2) 0.006(2) 0.018(2) -0.002(2) 0.0003(19) -0.0001(18)
N2' 0.015(2) 0.005(2) 0.017(3) -0.002(2) -0.001(2) 0.001(2)
C3' 0.015(2) 0.005(3) 0.018(3) -0.002(2) -0.001(2) 0.002(2)
C4' 0.018(3) 0.005(3) 0.017(3) -0.002(2) 0.000(2) 0.001(2)
C5' 0.019(3) 0.007(3) 0.017(3) -0.002(2) 0.000(2) -0.001(2)
C1S 0.015(3) 0.012(3) 0.024(4) -0.005(3) -0.006(3) -0.004(3)
C2S 0.020(3) 0.008(3) 0.026(4) -0.006(3) 0.000(3) 0.006(3)

loop_
_atom_type_symbol
_atom_type_description
_atom_type_scat_dispersion_real
_atom_type_scat_dispersion_imag
_atom_type_scat_source
C C 0.0033 0.0016 'International Tables Vol C Tables 4.2.6.8 and 6.1.1.4'
H H 0.0000 0.0000 'International Tables Vol C Tables 4.2.6.8 and 6.1.1.4'
N N 0.0061 0.0033 'International Tables Vol C Tables 4.2.6.8 and 6.1.1.4'
O O 0.0106 0.0060 'International Tables Vol C Tables 4.2.6.8 and 6.1.1.4'
S S 0.1246 0.1234 'International Tables Vol C Tables 4.2.6.8 and 6.1.1.4'
Cl Cl 0.1484 0.1585 'International Tables Vol C Tables 4.2.6.8 and 6.1.1.4'
Ir Ir -1.4442 7.9887 'International Tables Vol C Tables 4.2.6.8 and 6.1.1.4'

loop_
_geom_angle_atom_site_label_1
_geom_angle_atom_site_label_2
_geom_angle_atom_site_label_3
_geom_angle
N8 Ir1 N2 79.1(3)
N8 Ir1 N8' 75.1(10)
N2 Ir1 N8' 4.9(10)
N8 Ir1 N2' 1.6(12)
N2 Ir1 N2' 80.6(10)
N8' Ir1 N2' 76.6(3)
N8 Ir1 S1 98.5(5)
N2 Ir1 S1 174.8(6)
N8' Ir1 S1 170.2(6)
N2' Ir1 S1 97.0(6)
N8 Ir1 Cl1 85.8(12)
N2 Ir1 Cl1 89.0(7)
N8' Ir1 Cl1 91.5(9)
N2' Ir1 Cl1 86.2(14)
S1 Ir1 Cl1 95.43(6)
N8 Ir1 Cl2 169.9(7)
N2 Ir1 Cl2 91.6(5)
N8' Ir1 Cl2 95.7(5)
N2' Ir1 Cl2 171.5(8)
S1 Ir1 Cl2 91.13(6)
Cl1 Ir1 Cl2 90.30(6)
N8 Ir1 Cl3 91.1(12)
N2 Ir1 Cl3 87.0(7)
N8' Ir1 Cl3 84.3(9)
N2' Ir1 Cl3 90.8(14)
S1 Ir1 Cl3 88.43(6)
Cl1 Ir1 Cl3 175.37(6)
Cl2 Ir1 Cl3 92.19(6)
O1S S1 C1S 108.3(3)
O1S S1 C2S 107.6(3)
C1S S1 C2S 102.9(3)
O1S S1 Ir1 113.8(2)
C1S S1 Ir1 112.6(2)
C2S S1 Ir1 111.0(2)
C9 N8 C7 118.2(17)
C9 N8 Ir1 126.8(14)
C7 N8 Ir1 114.4(12)
N8 C9 C10 117.4(15)
C11 C10 C9 120.1(12)
N6 C11 C10 122.4(9)
C7 N6 C11 116.2(10)
N6 C7 N1 120.3(15)
N6 C7 N8 125.5(14)
N1 C7 N8 114.0(18)
N2 N1 C5 111.0(12)
N2 N1 C7 119.1(18)
C5 N1 C7 129.9(16)
C3 N2 N1 106.5(16)
C3 N2 Ir1 139.3(16)
N1 N2 Ir1 112.6(11)
N2 C3 C4 109.8(16)
C5 C4 C3 105.4(12)
C4 C5 N1 107.2(10)
C9' N8' C7' 118.1(17)
C9' N8' Ir1 126.5(14)
C7' N8' Ir1 115.3(13)
N8' C9' C10' 117.5(16)
C11' C10' C9' 120.0(12)
N6' C11' C10' 122.4(10)
C7' N6' C11' 116.2(11)
N6' C7' N1' 120.5(16)
N6' C7' N8' 125.3(15)
N1' C7' N8' 113.8(19)
N2' N1' C5' 111.1(13)
N2' N1' C7' 119.3(19)
C5' N1' C7' 129.4(17)
C3' N2' N1' 106.5(17)
C3' N2' Ir1 138.2(16)
N1' N2' Ir1 114.8(13)
N2' C3' C4' 109.7(16)
C5' C4' C3' 105.6(12)
C4' C5' N1' 106.9(11)

loop_
_geom_bond_atom_site_label_1
_geom_bond_atom_site_label_2
_geom_bond_distance
Ir1 N8 2.02(2)
Ir1 N2 2.06(2)
Ir1 N8' 2.09(2)
Ir1 N2' 2.10(2)
Ir1 S1 2.2521(15)
Ir1 Cl1 2.3444(16)
Ir1 Cl2 2.3493(16)
Ir1 Cl3 2.3626(16)
S1 O1S 1.478(5)
S1 C1S 1.771(6)
S1 C2S 1.782(5)
N8 C9 1.37(3)
N8 C7 1.39(2)
C9 C10 1.389(16)
C10 C11 1.379(14)
C11 N6 1.355(12)
N6 C7 1.30(2)
C7 N1 1.384(10)
N1 N2 1.32(2)
N1 C5 1.368(18)
N2 C3 1.31(3)
C3 C4 1.417(16)
C4 C5 1.327(15)
N8' C9' 1.37(3)
N8' C7' 1.39(2)
C9' C10' 1.389(17)
C10' C11' 1.379(14)
C11' N6' 1.357(12)
N6' C7' 1.30(2)
C7' N1' 1.384(10)
N1' N2' 1.32(2)
N1' C5' 1.369(18)
N2' C3' 1.31(3)
C3' C4' 1.417(16)
C4' C5' 1.328(15)

loop_
_geom_torsion_atom_site_label_1
_geom_torsion_atom_site_label_2
_geom_torsion_atom_site_label_3
_geom_torsion_atom_site_label_4
_geom_torsion
N8 Ir1 S1 O1S 26.1(12)
N2' Ir1 S1 O1S 25.8(14)
Cl1 Ir1 S1 O1S 112.6(2)
Cl2 Ir1 S1 O1S -157.0(2)
Cl3 Ir1 S1 O1S -64.8(2)
N8 Ir1 S1 C1S -97.6(12)
N2' Ir1 S1 C1S -97.9(14)
Cl1 Ir1 S1 C1S -11.1(2)
Cl2 Ir1 S1 C1S 79.3(2)
Cl3 Ir1 S1 C1S 171.5(2)
N8 Ir1 S1 C2S 147.7(12)
N2' Ir1 S1 C2S 147.3(14)
Cl1 Ir1 S1 C2S -125.8(2)
Cl2 Ir1 S1 C2S -35.4(2)
Cl3 Ir1 S1 C2S 56.8(2)
N2 Ir1 N8 C9 -166(3)
S1 Ir1 N8 C9 19(3)
Cl1 Ir1 N8 C9 -76(3)
Cl2 Ir1 N8 C9 -143(4)
Cl3 Ir1 N8 C9 108(3)
N2 Ir1 N8 C7 5(2)
S1 Ir1 N8 C7 -170(2)
Cl1 Ir1 N8 C7 95(2)
Cl2 Ir1 N8 C7 27(8)
Cl3 Ir1 N8 C7 -82(2)
C7 N8 C9 C10 3(4)
Ir1 N8 C9 C10 174(2)
N8 C9 C10 C11 0(3)
C9 C10 C11 N6 -3(2)
C10 C11 N6 C7 2(2)
C11 N6 C7 N1 -172.7(18)
C11 N6 C7 N8 2(3)
C9 N8 C7 N6 -4(4)
Ir1 N8 C7 N6 -176(2)
C9 N8 C7 N1 170(3)
Ir1 N8 C7 N1 -1(3)
N6 C7 N1 N2 169(2)
N8 C7 N1 N2 -6(3)
N6 C7 N1 C5 -10(4)
N8 C7 N1 C5 175(2)
C5 N1 N2 C3 -2(3)
C7 N1 N2 C3 179(3)
C5 N1 N2 Ir1 -170.5(14)
C7 N1 N2 Ir1 10(3)
N8 Ir1 N2 C3 -171(4)
Cl1 Ir1 N2 C3 103(4)
Cl2 Ir1 N2 C3 13(4)
Cl3 Ir1 N2 C3 -79(4)
N8 Ir1 N2 N1 -8.1(19)
Cl1 Ir1 N2 N1 -94.0(16)
Cl2 Ir1 N2 N1 175.7(16)
Cl3 Ir1 N2 N1 83.6(16)
N1 N2 C3 C4 3(4)
Ir1 N2 C3 C4 167(2)
N2 C3 C4 C5 -3(4)
C3 C4 C5 N1 2(3)
N2 N1 C5 C4 0(2)
C7 N1 C5 C4 179(2)
N2' Ir1 N8' C9' 179(4)
Cl1 Ir1 N8' C9' 93(4)
Cl2 Ir1 N8' C9' 3(4)
Cl3 Ir1 N8' C9' -89(4)
N2' Ir1 N8' C7' -4(2)
Cl1 Ir1 N8' C7' -90(2)
Cl2 Ir1 N8' C7' 180(2)
Cl3 Ir1 N8' C7' 88(2)
C7' N8' C9' C10' -6(6)
Ir1 N8' C9' C10' 171(3)
N8' C9' C10' C11' 3(6)
C9' C10' C11' N6' -2(4)
C10' C11' N6' C7' 4(3)
C11' N6' C7' N1' 180(2)
C11' N6' C7' N8' -7(3)
C9' N8' C7' N6' 8(5)
Ir1 N8' C7' N6' -169(2)
C9' N8' C7' N1' -178(4)
Ir1 N8' C7' N1' 5(3)
N6' C7' N1' N2' 171(3)
N8' C7' N1' N2' -2(4)
N6' C7' N1' C5' -13(4)
N8' C7' N1' C5' 173(3)
C5' N1' N2' C3' -4(4)
C7' N1' N2' C3' 172(3)
C5' N1' N2' Ir1 -177(2)
C7' N1' N2' Ir1 -1(4)
N8' Ir1 N2' C3' -167(5)
S1 Ir1 N2' C3' 20(5)
Cl1 Ir1 N2' C3' -75(5)
Cl3 Ir1 N2' C3' 109(5)
N8' Ir1 N2' N1' 3(3)
S1 Ir1 N2' N1' -170(3)
Cl1 Ir1 N2' N1' 95(3)
Cl3 Ir1 N2' N1' -81(3)
N1' N2' C3' C4' 4(4)
Ir1 N2' C3' C4' 175(4)
N2' C3' C4' C5' -3(3)
C3' C4' C5' N1' 0(2)
N2' N1' C5' C4' 2(3)
C7' N1' C5' C4' -173(3)
